data_9007765
loop_
_publ_author_name
'Kempa, P. B.'
'Wiebcke, M.'
'Felsche, J.'

_publ_section_title
;
 Structure of trisodium monothioarsenate dodecahydrate
 Sample: T = 213 K
;
_journal_name_full 'Acta Crystallographica, Section C'
_journal_page_first 729
_journal_page_last 732
_journal_paper_doi 10.1107/S0108270189009650
_journal_volume 46
_journal_year 1990
_chemical_formula_structural Na3AsO3S.12H2O
_chemical_formula_sum 'As Na3 O15 S'
_space_group_IT_number 19
_symmetry_space_group_name_Hall 'P 2ac 2ab'
_symmetry_space_group_name_H-M 'P 21 21 21'
_cell_angle_alpha 90
_cell_angle_beta 90
_cell_angle_gamma 90
_cell_length_a 9.220
_cell_length_b 12.831
_cell_length_c 13.906
_cell_formula_units_Z 4
_cell_volume 1645.105
_database_code_amcsd 0010125
_diffrn_ambient_temperature 213
_exptl_crystal_density_diffrn 1.679
_cod_original_formula_sum 'As S Na3 O15'
_cod_database_code 9007765
_amcsd_formula_title Na3AsO3S.12H2O

loop_
_space_group_symop_operation_xyz
x,y,z
-x,1/2+y,1/2-z
1/2+x,1/2-y,-z
1/2-x,-y,1/2+z

loop_
_atom_site_label
_atom_site_fract_x
_atom_site_fract_y
_atom_site_fract_z
_atom_site_U_iso_or_equiv
_atom_site_attached_hydrogens
As 0.24841 0.45298 0.27059 0.01022 0
S 0.26710 0.29250 0.22779 0.01810 0
Na1 0.26060 0.21250 0.60370 0.02490 0
Na2 0.24800 0.00810 0.47710 0.02240 0
Na3 0.24000 -0.22260 0.39090 0.02000 0
O1 0.19580 0.46040 0.38670 0.01890 0
O2 0.12450 0.51420 0.20100 0.01670 0
O3 0.41020 0.51530 0.25870 0.01470 0
O4 0.39020 0.27520 0.74800 0.02380 2
O5 0.35420 0.37310 0.53200 0.02080 2
O6 0.05340 0.31330 0.64550 0.02270 2
O7 0.44600 0.11430 0.52930 0.02420 2
O8 0.16480 0.17860 0.42990 0.02700 2
O9 0.08750 0.07260 0.59900 0.02370 2
O10 0.35060 -0.06570 0.33730 0.02510 2
O11 0.34520 -0.14990 0.54760 0.02440 2
O12 0.04860 -0.10580 0.42900 0.02190 2
O13 0.14100 -0.36350 0.48320 0.02490 2
O14 0.45360 -0.32400 0.38650 0.02330 2
O15 0.14380 0.00050 0.21650 0.05100 2

loop_
_cod_related_entry_id
_cod_related_entry_database
_cod_related_entry_code
1 AMCSD 0010125
